data_7718492
loop_
_publ_author_name
'Sooraj, M.'
'Jayakrishnan, R.'
'Manoj, E.'

_publ_section_title
;
 Self-assembled nickel(II)-centered metal-organic square grid complexes
 for CO<sub>2</sub> sensing.
;
_journal_issue 17
_journal_name_full 'Dalton transactions (Cambridge, England : 2003)'
_journal_page_first 6922
_journal_page_last 6934
_journal_paper_doi 10.1039/d5dt00464k
_journal_volume 54
_journal_year 2025
_chemical_formula_sum 'C100 H72 N24 Ni4 S4'
_chemical_formula_weight 1972.89
_space_group_crystal_system monoclinic
_space_group_IT_number 5
_space_group_name_Hall 'I 2y'
_space_group_name_H-M_alt 'I 1 2 1'
_atom_sites_solution_hydrogens geom
_audit_creation_method SHELXL-2018/3
_audit_update_record
;
2023-06-08 deposited with the CCDC.	2025-03-17 downloaded from the CCDC.
;
_cell_angle_alpha 90
_cell_angle_beta 91.536(8)
_cell_angle_gamma 90
_cell_formula_units_Z 2
_cell_length_a 18.1752(16)
_cell_length_b 15.9826(16)
_cell_length_c 19.995(2)
_cell_measurement_reflns_used 9847
_cell_measurement_temperature 297(2)
_cell_measurement_theta_max 68.51
_cell_measurement_theta_min 3.33
_cell_volume 5806.2(10)
_computing_cell_refinement 'APEX3/SAINT (Bruker, 2016)'
_computing_data_collection 'APEX3(Bruker, 2016)'
_computing_data_reduction 'SAINT/XPREP (Bruker, 2016)'
_computing_molecular_graphics 'ORTEP3 (Farrugia, 1997) and Mercury (Bruno et al., 2002)'
_computing_publication_material 'SHELXL-2018/2 (Sheldrick, 2018)'
_computing_structure_refinement 'SHELXL-2018/3 (Sheldrick, 2018)'
_computing_structure_solution 'SHELXT 2018/2 (Sheldrick, 2018)'
_diffrn_ambient_temperature 297(2)
_diffrn_measured_fraction_theta_full 0.998
_diffrn_measured_fraction_theta_max 0.993
_diffrn_measurement_device_type 'Bruker D8 VENTURE diffractometer with PHOTON II detector'
_diffrn_measurement_method '\w and \f scan'
_diffrn_radiation_type CuK\a
_diffrn_radiation_wavelength 1.54178
_diffrn_reflns_av_R_equivalents 0.0982
_diffrn_reflns_av_unetI/netI 0.0678
_diffrn_reflns_Laue_measured_fraction_full 0.998
_diffrn_reflns_Laue_measured_fraction_max 0.993
_diffrn_reflns_limit_h_max 21
_diffrn_reflns_limit_h_min -21
_diffrn_reflns_limit_k_max 19
_diffrn_reflns_limit_k_min -17
_diffrn_reflns_limit_l_max 24
_diffrn_reflns_limit_l_min -24
_diffrn_reflns_number 54924
_diffrn_reflns_point_group_measured_fraction_full 0.979
_diffrn_reflns_point_group_measured_fraction_max 0.972
_diffrn_reflns_theta_full 67.679
_diffrn_reflns_theta_max 68.901
_diffrn_reflns_theta_min 3.243
_diffrn_source 'micro-focus sealed tube'
_exptl_absorpt_coefficient_mu 1.795
_exptl_absorpt_correction_T_max 0.753
_exptl_absorpt_correction_T_min 0.437
_exptl_absorpt_correction_type multi-scan
_exptl_absorpt_process_details 'SADABS, Bruker 2016'
_exptl_crystal_colour brown
_exptl_crystal_density_diffrn 1.128
_exptl_crystal_description block
_exptl_crystal_F_000 2032
_exptl_crystal_size_max 0.140
_exptl_crystal_size_mid 0.080
_exptl_crystal_size_min 0.040
_refine_diff_density_max 0.255
_refine_diff_density_min -0.319
_refine_diff_density_rms 0.046
_refine_ls_abs_structure_details
;
 Refined as an inversion twin.
;
_refine_ls_abs_structure_Flack 0.27(4)
_refine_ls_extinction_method none
_refine_ls_goodness_of_fit_ref 1.044
_refine_ls_hydrogen_treatment constr
_refine_ls_matrix_type full
_refine_ls_number_parameters 548
_refine_ls_number_reflns 10472
_refine_ls_number_restraints 187
_refine_ls_restrained_S_all 1.055
_refine_ls_R_factor_all 0.1070
_refine_ls_R_factor_gt 0.0672
_refine_ls_shift/su_max 0.002
_refine_ls_shift/su_mean 0.000
_refine_ls_structure_factor_coef Fsqd
_refine_ls_weighting_details 'w=1/[\s^2^(Fo^2^)+(0.1317P)^2^] where P=(Fo^2^+2Fc^2^)/3'
_refine_ls_weighting_scheme calc
_refine_ls_wR_factor_gt 0.1979
_refine_ls_wR_factor_ref 0.2372
_reflns_Friedel_coverage 0.883
_reflns_Friedel_fraction_full 0.959
_reflns_Friedel_fraction_max 0.948
_reflns_number_gt 5739
_reflns_number_total 10472
_reflns_threshold_expression 'I > 2\s(I)'
_cod_data_source_file d5dt00464k2.cif
_cod_data_source_block smc3_sq
_cod_depositor_comments 'Adding full bibliography for 7718492--7718493.cif.'
_cod_original_sg_symbol_H-M 'I 2'
_cod_database_code 7718492
_shelx_shelxl_version_number 2018/3
_shelx_space_group_comment
;
The symmetry employed for this shelxl refinement is uniquely defined
by the following loop, which should always be used as a source of
symmetry information in preference to the above space-group names.
They are only intended as comments.
;
_shelx_estimated_absorpt_t_min 0.787
_shelx_estimated_absorpt_t_max 0.932

loop_
_space_group_symop_operation_xyz
'x, y, z'
'-x, y, -z'
'x+1/2, y+1/2, z+1/2'
'-x+1/2, y+1/2, -z+1/2'

loop_
_atom_site_label
_atom_site_type_symbol
_atom_site_fract_x
_atom_site_fract_y
_atom_site_fract_z
_atom_site_U_iso_or_equiv
_atom_site_adp_type
_atom_site_occupancy
_atom_site_site_symmetry_order
_atom_site_calc_flag
_atom_site_refinement_flags_posn
_atom_site_refinement_flags_adp
_atom_site_refinement_flags_occupancy
_atom_site_disorder_assembly
_atom_site_disorder_group
C1 C 0.1956(7) 0.5747(10) 0.8723(6) 0.143(4) Uani 1 1 d . . . . .
H1 H 0.209981 0.630487 0.873836 0.171 Uiso 1 1 calc R U . . .
C2 C 0.1265(8) 0.5571(11) 0.8684(9) 0.178(6) Uani 1 1 d . . . . .
H2 H 0.092297 0.600239 0.870029 0.214 Uiso 1 1 calc R U . . .
C3 C 0.1009(7) 0.4720(12) 0.8617(11) 0.205(9) Uani 1 1 d . . . . .
H3 H 0.051232 0.458705 0.856476 0.246 Uiso 1 1 calc R U . . .
C4 C 0.1554(7) 0.4114(12) 0.8636(9) 0.197(8) Uani 1 1 d . . . . .
H4 H 0.141646 0.355411 0.862148 0.236 Uiso 1 1 calc R U . . .
C5 C 0.2271(6) 0.4302(9) 0.8675(6) 0.132(4) Uani 1 1 d . . . . .
C6 C 0.2894(5) 0.3661(8) 0.8702(5) 0.119(3) Uani 1 1 d . . . . .
C7 C 0.2709(5) 0.2783(5) 0.8661(5) 0.133(3) Uani 1 1 d G U . . .
C8 C 0.2349(5) 0.2431(7) 0.9197(4) 0.145(4) Uani 1 1 d G U . . .
H8 H 0.218034 0.277119 0.953785 0.174 Uiso 1 1 calc R U . . .
C9 C 0.2242(5) 0.1571(7) 0.9224(5) 0.160(4) Uani 1 1 d G U . . .
H9 H 0.200116 0.133533 0.958326 0.192 Uiso 1 1 calc R U . . .
C10 C 0.2494(5) 0.1063(5) 0.8715(6) 0.170(5) Uani 1 1 d G U . . .
H10 H 0.242199 0.048705 0.873313 0.204 Uiso 1 1 calc R U . . .
C11 C 0.2853(5) 0.1415(6) 0.8178(5) 0.159(4) Uani 1 1 d G U . . .
H11 H 0.302201 0.107462 0.783757 0.191 Uiso 1 1 calc R U . . .
C12 C 0.2961(4) 0.2275(6) 0.8151(4) 0.149(4) Uani 1 1 d G U . . .
H12 H 0.320121 0.251048 0.779215 0.179 Uiso 1 1 calc R U . . .
C13 C 0.4768(5) 0.3863(6) 0.8843(5) 0.098(2) Uani 1 1 d . . . . .
C14 C 0.6602(6) 0.3152(7) 0.9003(5) 0.116(3) Uani 1 1 d . . . . .
C15 C 0.6516(5) 0.2237(4) 0.9154(5) 0.129(3) Uani 1 1 d G U . . .
C16 C 0.6150(5) 0.2024(5) 0.9731(5) 0.151(4) Uani 1 1 d G U . . .
H16 H 0.593617 0.243904 0.998779 0.182 Uiso 1 1 calc R U . . .
C17 C 0.6104(6) 0.1191(6) 0.9925(5) 0.180(5) Uani 1 1 d G U . . .
H17 H 0.585866 0.104839 1.031097 0.216 Uiso 1 1 calc R U . . .
C18 C 0.6424(6) 0.0571(4) 0.9541(6) 0.200(7) Uani 1 1 d G U . . .
H18 H 0.639249 0.001341 0.967086 0.240 Uiso 1 1 calc R U . . .
C19 C 0.6790(6) 0.0784(5) 0.8964(6) 0.205(6) Uani 1 1 d G U . . .
H19 H 0.700385 0.036907 0.870758 0.246 Uiso 1 1 calc R U . . .
C20 C 0.6836(5) 0.1617(6) 0.8771(5) 0.175(5) Uani 1 1 d G U . . .
H20 H 0.708137 0.175972 0.838439 0.209 Uiso 1 1 calc R U . . .
C21 C 0.7317(5) 0.3572(8) 0.8966(5) 0.120(3) Uani 1 1 d D U . . .
C22 C 0.7987(5) 0.3193(9) 0.9118(5) 0.130(3) Uani 1 1 d D U . . .
H22 H 0.800504 0.262507 0.921762 0.156 Uiso 1 1 calc R U . . .
C23 C 0.8619(6) 0.3650(9) 0.9123(7) 0.141(4) Uani 1 1 d D U . . .
H23 H 0.906857 0.338949 0.920889 0.169 Uiso 1 1 calc R U . . .
C24 C 0.8594(6) 0.4474(11) 0.9004(8) 0.160(5) Uani 1 1 d D U . . .
H24 H 0.901717 0.480057 0.904269 0.192 Uiso 1 1 calc R U . . .
C25 C 0.7913(5) 0.4833(9) 0.8819(6) 0.138(3) Uani 1 1 d D U . . .
H25 H 0.790434 0.539326 0.869349 0.165 Uiso 1 1 calc R U . . .
C26 C 0.3895(6) 0.5211(9) 0.7356(6) 0.135(4) Uani 1 1 d . . . . .
H26 H 0.378571 0.464262 0.736896 0.162 Uiso 1 1 calc R U . . .
C27 C 0.4168(6) 0.5561(12) 0.6765(6) 0.145(5) Uani 1 1 d . . . . .
H27 H 0.429021 0.522188 0.640662 0.174 Uiso 1 1 calc R U . . .
C28 C 0.4252(7) 0.6442(12) 0.6729(7) 0.151(5) Uani 1 1 d . . . . .
H28 H 0.437894 0.670804 0.633469 0.181 Uiso 1 1 calc R U . . .
C29 C 0.4132(7) 0.6898(9) 0.7328(6) 0.138(4) Uani 1 1 d . . . . .
H29 H 0.421371 0.747266 0.733551 0.166 Uiso 1 1 calc R U . . .
C30 C 0.3906(6) 0.6516(8) 0.7878(5) 0.119(3) Uani 1 1 d . . . . .
C31 C 0.3862(6) 0.6974(7) 0.8518(6) 0.114(3) Uani 1 1 d . . . . .
C32 C 0.3981(7) 0.7836(5) 0.8581(5) 0.151(4) Uani 1 1 d G U . . .
C33 C 0.3533(7) 0.8400(7) 0.8233(6) 0.200(6) Uani 1 1 d G U . . .
H33 H 0.311750 0.821117 0.799648 0.240 Uiso 1 1 calc R U . . .
C34 C 0.3705(9) 0.9248(6) 0.8237(7) 0.246(8) Uani 1 1 d G U . . .
H34 H 0.340571 0.962529 0.800333 0.296 Uiso 1 1 calc R U . . .
C35 C 0.4326(10) 0.9531(6) 0.8589(8) 0.244(9) Uani 1 1 d G U . . .
H35 H 0.444164 1.009758 0.859220 0.293 Uiso 1 1 calc R U . . .
C36 C 0.4774(8) 0.8966(9) 0.8938(7) 0.254(8) Uani 1 1 d G U . . .
H36 H 0.518937 0.915576 0.917423 0.305 Uiso 1 1 calc R U . . .
C37 C 0.4601(7) 0.8119(8) 0.8934(5) 0.201(6) Uani 1 1 d G U . . .
H37 H 0.490118 0.774164 0.916739 0.241 Uiso 1 1 calc R U . . .
C38 C 0.3573(5) 0.6293(6) 1.0160(5) 0.099(2) Uani 1 1 d . . . . .
C39 C 0.6419(5) 0.6393(7) 0.8116(5) 0.107(3) Uani 1 1 d . . . . .
C40 C 0.6509(6) 0.7310(6) 0.7952(5) 0.142(4) Uani 1 1 d G U . . .
C41 C 0.7186(5) 0.7689(8) 0.8084(6) 0.193(6) Uani 1 1 d G U . . .
H41 H 0.758524 0.736958 0.823208 0.232 Uiso 1 1 calc R U . . .
C42 C 0.7265(7) 0.8547(9) 0.7995(6) 0.221(7) Uani 1 1 d G U . . .
H42 H 0.771742 0.880082 0.808354 0.265 Uiso 1 1 calc R U . . .
C43 C 0.6667(9) 0.9025(6) 0.7774(7) 0.211(7) Uani 1 1 d G U . . .
H43 H 0.672045 0.959870 0.771453 0.253 Uiso 1 1 calc R U . . .
C44 C 0.5991(7) 0.8646(7) 0.7642(7) 0.201(6) Uani 1 1 d G U . . .
H44 H 0.559128 0.896535 0.749405 0.242 Uiso 1 1 calc R U . . .
C45 C 0.5912(5) 0.7788(7) 0.7731(6) 0.178(5) Uani 1 1 d G U . . .
H45 H 0.545908 0.753411 0.764259 0.213 Uiso 1 1 calc R U . . .
C46 C 0.6289(6) 0.5823(8) 0.7579(6) 0.119(3) Uani 1 1 d . . . . .
C47 C 0.6246(6) 0.6020(10) 0.6882(6) 0.136(4) Uani 1 1 d . . . . .
H47 H 0.631160 0.656569 0.673410 0.164 Uiso 1 1 calc R U . . .
C48 C 0.6101(7) 0.5364(13) 0.6423(6) 0.151(5) Uani 1 1 d . . . . .
H48 H 0.608252 0.548381 0.596806 0.181 Uiso 1 1 calc R U . . .
C49 C 0.5995(9) 0.4607(11) 0.6616(6) 0.152(5) Uani 1 1 d . . . . .
H49 H 0.591749 0.418454 0.630191 0.183 Uiso 1 1 calc R U . . .
C50 C 0.5995(7) 0.4417(9) 0.7318(6) 0.135(4) Uani 1 1 d . . . . .
H50 H 0.588001 0.387893 0.745872 0.162 Uiso 1 1 calc R U . . .
N1 N 0.2500(5) 0.5120(6) 0.8742(4) 0.117(2) Uani 1 1 d . . . . .
N2 N 0.3531(4) 0.4031(6) 0.8734(4) 0.105(2) Uani 1 1 d . . . . .
N3 N 0.4129(4) 0.3468(5) 0.8762(4) 0.107(2) Uani 1 1 d . . . . .
N4 N 0.5341(4) 0.3302(5) 0.8878(4) 0.112(2) Uani 1 1 d . . . . .
N5 N 0.6051(5) 0.3635(5) 0.8895(4) 0.109(2) Uani 1 1 d . . . . .
N6 N 0.7274(5) 0.4414(6) 0.8812(4) 0.117(2) Uani 1 1 d D U . . .
N7 N 0.3788(5) 0.5688(6) 0.7905(4) 0.115(2) Uani 1 1 d . . . . .
N8 N 0.3694(4) 0.6483(6) 0.9020(5) 0.114(2) Uani 1 1 d . . . . .
N9 N 0.3634(5) 0.6813(5) 0.9656(5) 0.116(2) Uani 1 1 d . . . . .
N10 N 0.3571(5) 0.6670(6) 1.0753(4) 0.115(2) Uani 1 1 d . . . . .
N11 N 0.6395(5) 0.6093(6) 0.8718(4) 0.112(2) Uani 1 1 d . . . . .
N12 N 0.6157(4) 0.4998(6) 0.7762(4) 0.112(2) Uani 1 1 d . . . . .
S1 S 0.49111(13) 0.49119(17) 0.89121(13) 0.1090(7) Uani 1 1 d . . . . .
S2 S 0.35293(14) 0.52078(17) 1.00391(12) 0.1102(7) Uani 1 1 d . . . . .
Ni1 Ni 0.36214(8) 0.52483(10) 0.88526(7) 0.1014(5) Uani 1 1 d . . . . .
Ni2 Ni 0.62286(8) 0.48670(9) 0.88021(7) 0.1001(5) Uani 1 1 d . . . . .

loop_
_atom_site_aniso_label
_atom_site_aniso_U_11
_atom_site_aniso_U_22
_atom_site_aniso_U_33
_atom_site_aniso_U_23
_atom_site_aniso_U_13
_atom_site_aniso_U_12
C1 0.122(9) 0.151(11) 0.155(10) -0.003(8) 0.002(7) 0.035(8)
C2 0.101(9) 0.157(14) 0.28(2) -0.016(12) -0.013(10) 0.030(8)
C3 0.085(7) 0.179(16) 0.35(3) -0.095(16) -0.036(10) 0.016(9)
C4 0.088(8) 0.214(17) 0.29(2) -0.107(15) -0.027(9) -0.011(9)
C5 0.088(6) 0.154(12) 0.154(9) -0.028(8) 0.004(6) 0.017(7)
C6 0.087(6) 0.140(10) 0.131(7) -0.003(7) -0.002(5) -0.003(6)
C7 0.106(7) 0.143(10) 0.150(9) -0.023(8) -0.017(6) -0.009(7)
C8 0.128(8) 0.163(10) 0.144(8) -0.008(8) -0.006(7) -0.026(8)
C9 0.139(9) 0.160(11) 0.180(11) 0.011(9) -0.032(8) -0.032(9)
C10 0.125(9) 0.167(12) 0.215(14) -0.009(11) -0.039(9) -0.025(8)
C11 0.145(9) 0.122(9) 0.205(12) -0.023(9) -0.051(8) 0.002(8)
C12 0.134(8) 0.128(9) 0.184(10) -0.013(8) -0.021(8) 0.012(7)
C13 0.078(5) 0.103(6) 0.112(6) 0.004(5) -0.011(4) 0.009(5)
C14 0.109(7) 0.104(7) 0.133(8) -0.003(6) 0.001(6) 0.019(6)
C15 0.122(7) 0.098(7) 0.166(9) -0.014(7) 0.002(7) 0.012(6)
C16 0.148(9) 0.112(8) 0.192(11) 0.010(8) -0.017(8) -0.004(7)
C17 0.182(11) 0.119(9) 0.235(13) 0.017(10) -0.046(10) -0.008(9)
C18 0.185(13) 0.085(8) 0.328(19) 0.006(11) -0.056(13) 0.003(8)
C19 0.171(12) 0.116(10) 0.326(18) -0.013(12) -0.016(12) 0.015(9)
C20 0.157(9) 0.097(8) 0.268(14) -0.033(9) -0.016(10) 0.016(7)
C21 0.096(6) 0.143(9) 0.120(6) -0.003(6) 0.002(5) 0.022(6)
C22 0.094(6) 0.168(10) 0.129(7) 0.006(7) 0.006(5) 0.011(7)
C23 0.092(6) 0.151(10) 0.178(9) 0.016(9) -0.002(6) 0.003(7)
C24 0.089(7) 0.194(13) 0.198(11) 0.018(10) 0.019(7) 0.014(8)
C25 0.105(6) 0.156(9) 0.152(8) 0.008(8) 0.019(6) -0.008(7)
C26 0.130(8) 0.146(10) 0.129(8) 0.014(8) -0.010(6) 0.025(8)
C27 0.123(8) 0.210(17) 0.103(7) 0.003(8) 0.008(6) 0.045(9)
C28 0.124(9) 0.190(15) 0.139(10) 0.037(10) -0.010(7) 0.012(9)
C29 0.144(9) 0.158(11) 0.113(8) 0.026(8) 0.020(7) 0.016(8)
C30 0.128(8) 0.110(8) 0.120(8) 0.013(6) 0.000(6) 0.028(6)
C31 0.118(7) 0.112(8) 0.110(7) 0.010(6) -0.007(5) 0.004(6)
C32 0.216(14) 0.098(8) 0.138(9) 0.021(7) 0.019(8) 0.006(8)
C33 0.284(17) 0.111(9) 0.207(12) 0.039(9) 0.018(11) 0.049(10)
C34 0.35(2) 0.134(12) 0.259(17) -0.004(13) 0.065(15) 0.014(14)
C35 0.36(2) 0.134(13) 0.246(18) -0.039(12) 0.089(16) -0.047(14)
C36 0.36(2) 0.169(14) 0.233(16) -0.033(13) 0.076(15) -0.059(15)
C37 0.286(17) 0.121(10) 0.197(13) -0.013(10) 0.049(12) -0.031(12)
C38 0.111(6) 0.080(5) 0.108(6) -0.006(5) 0.009(5) 0.006(5)
C39 0.099(6) 0.102(7) 0.119(7) 0.018(6) 0.012(5) -0.005(5)
C40 0.130(8) 0.141(10) 0.155(9) 0.033(7) 0.014(7) -0.025(7)
C41 0.186(12) 0.183(13) 0.211(12) 0.045(11) 0.010(10) -0.058(11)
C42 0.236(16) 0.185(14) 0.241(15) 0.023(13) -0.005(13) -0.068(13)
C43 0.274(18) 0.172(14) 0.185(12) 0.036(11) -0.022(13) -0.056(13)
C44 0.234(15) 0.154(12) 0.215(13) 0.034(11) -0.005(12) -0.012(11)
C45 0.165(11) 0.132(10) 0.236(13) 0.049(10) 0.008(10) -0.004(9)
C46 0.112(7) 0.127(9) 0.119(8) -0.006(7) 0.025(5) -0.008(6)
C47 0.140(9) 0.165(12) 0.105(8) 0.017(8) 0.021(6) 0.010(8)
C48 0.141(9) 0.204(16) 0.108(8) -0.001(10) 0.010(7) 0.033(10)
C49 0.207(14) 0.157(13) 0.092(8) 0.005(7) -0.002(7) 0.009(10)
C50 0.138(9) 0.139(10) 0.127(9) -0.020(8) 0.000(6) -0.010(7)
N1 0.104(5) 0.116(7) 0.131(6) -0.005(5) -0.006(4) 0.009(5)
N2 0.089(5) 0.116(6) 0.108(5) -0.008(4) -0.004(4) 0.005(4)
N3 0.091(5) 0.111(6) 0.119(5) 0.000(4) -0.009(4) 0.006(4)
N4 0.092(5) 0.108(6) 0.134(6) -0.003(4) -0.018(4) 0.001(4)
N5 0.100(5) 0.103(6) 0.122(6) 0.003(4) 0.000(4) 0.017(5)
N6 0.106(5) 0.127(6) 0.120(5) 0.002(5) 0.017(4) 0.015(5)
N7 0.121(6) 0.118(7) 0.106(5) 0.001(5) -0.003(4) 0.022(5)
N8 0.105(5) 0.111(6) 0.126(6) 0.007(5) 0.010(4) 0.016(4)
N9 0.136(6) 0.099(6) 0.114(6) -0.004(5) 0.020(5) 0.012(5)
N10 0.124(6) 0.108(6) 0.113(6) 0.006(5) 0.011(4) 0.013(5)
N11 0.105(5) 0.117(7) 0.112(6) 0.013(5) 0.009(4) 0.010(5)
N12 0.100(5) 0.118(7) 0.117(5) 0.012(5) 0.011(4) 0.013(5)
S1 0.0946(13) 0.0984(15) 0.1341(17) 0.0024(14) 0.0034(11) 0.0070(12)
S2 0.1283(17) 0.0933(14) 0.1092(14) -0.0022(13) 0.0060(12) -0.0041(14)
Ni1 0.0997(9) 0.0992(10) 0.1049(9) 0.0034(8) -0.0017(7) 0.0084(8)
Ni2 0.0957(9) 0.0970(10) 0.1077(9) 0.0027(8) 0.0049(7) 0.0038(8)

loop_
_atom_type_symbol
_atom_type_description
_atom_type_scat_dispersion_real
_atom_type_scat_dispersion_imag
_atom_type_scat_source
C C 0.0181 0.0091 'International Tables Vol C Tables 4.2.6.8 and 6.1.1.4'
H H 0.0000 0.0000 'International Tables Vol C Tables 4.2.6.8 and 6.1.1.4'
N N 0.0311 0.0180 'International Tables Vol C Tables 4.2.6.8 and 6.1.1.4'
S S 0.3331 0.5567 'International Tables Vol C Tables 4.2.6.8 and 6.1.1.4'
Ni Ni -3.0029 0.5091 'International Tables Vol C Tables 4.2.6.8 and 6.1.1.4'

loop_
_geom_angle_atom_site_label_1
_geom_angle_atom_site_label_2
_geom_angle_atom_site_label_3
_geom_angle
_geom_angle_site_symmetry_1
_geom_angle_site_symmetry_3
_geom_angle_publ_flag
C2 C1 N1 122.0(14) . . ?
C2 C1 H1 119.0 . . ?
N1 C1 H1 119.0 . . ?
C1 C2 C3 121.6(13) . . ?
C1 C2 H2 119.2 . . ?
C3 C2 H2 119.2 . . ?
C4 C3 C2 115.3(12) . . ?
C4 C3 H3 122.4 . . ?
C2 C3 H3 122.4 . . ?
C5 C4 C3 122.7(17) . . ?
C5 C4 H4 118.6 . . ?
C3 C4 H4 118.6 . . ?
C4 C5 N1 120.6(12) . . ?
C4 C5 C6 124.9(14) . . ?
N1 C5 C6 114.3(9) . . ?
N2 C6 C7 130.6(10) . . ?
N2 C6 C5 110.8(11) . . ?
C7 C6 C5 118.5(9) . . ?
C8 C7 C12 120.0 . . ?
C8 C7 C6 117.5(8) . . ?
C12 C7 C6 121.9(8) . . ?
C9 C8 C7 120.0 . . ?
C9 C8 H8 120.0 . . ?
C7 C8 H8 120.0 . . ?
C8 C9 C10 120.0 . . ?
C8 C9 H9 120.0 . . ?
C10 C9 H9 120.0 . . ?
C9 C10 C11 120.0 . . ?
C9 C10 H10 120.0 . . ?
C11 C10 H10 120.0 . . ?
C10 C11 C12 120.0 . . ?
C10 C11 H11 120.0 . . ?
C12 C11 H11 120.0 . . ?
C11 C12 C7 120.0 . . ?
C11 C12 H12 120.0 . . ?
C7 C12 H12 120.0 . . ?
N3 C13 N4 110.8(8) . . ?
N3 C13 S1 127.6(7) . . ?
N4 C13 S1 121.6(7) . . ?
N5 C14 C21 114.0(10) . . ?
N5 C14 C15 122.4(10) . . ?
C21 C14 C15 123.5(9) . . ?
C16 C15 C20 120.0 . . ?
C16 C15 C14 117.4(7) . . ?
C20 C15 C14 122.4(7) . . ?
C17 C16 C15 120.0 . . ?
C17 C16 H16 120.0 . . ?
C15 C16 H16 120.0 . . ?
C16 C17 C18 120.0 . . ?
C16 C17 H17 120.0 . . ?
C18 C17 H17 120.0 . . ?
C17 C18 C19 120.0 . . ?
C17 C18 H18 120.0 . . ?
C19 C18 H18 120.0 . . ?
C20 C19 C18 120.0 . . ?
C20 C19 H19 120.0 . . ?
C18 C19 H19 120.0 . . ?
C19 C20 C15 120.0 . . ?
C19 C20 H20 120.0 . . ?
C15 C20 H20 120.0 . . ?
N6 C21 C22 121.2(11) . . ?
N6 C21 C14 114.3(9) . . ?
C22 C21 C14 124.3(11) . . ?
C23 C22 C21 120.2(13) . . ?
C23 C22 H22 119.9 . . ?
C21 C22 H22 119.9 . . ?
C24 C23 C22 120.2(12) . . ?
C24 C23 H23 119.9 . . ?
C22 C23 H23 119.9 . . ?
C23 C24 C25 118.2(13) . . ?
C23 C24 H24 120.9 . . ?
C25 C24 H24 120.9 . . ?
N6 C25 C24 123.8(13) . . ?
N6 C25 H25 118.1 . . ?
C24 C25 H25 118.1 . . ?
N7 C26 C27 121.1(14) . . ?
N7 C26 H26 119.4 . . ?
C27 C26 H26 119.4 . . ?
C26 C27 C28 118.5(13) . . ?
C26 C27 H27 120.7 . . ?
C28 C27 H27 120.7 . . ?
C27 C28 C29 116.5(13) . . ?
C27 C28 H28 121.7 . . ?
C29 C28 H28 121.7 . . ?
C30 C29 C28 121.1(14) . . ?
C30 C29 H29 119.4 . . ?
C28 C29 H29 119.4 . . ?
C29 C30 N7 122.6(12) . . ?
C29 C30 C31 120.9(12) . . ?
N7 C30 C31 116.1(10) . . ?
N8 C31 C32 123.8(10) . . ?
N8 C31 C30 112.6(10) . . ?
C32 C31 C30 123.6(10) . . ?
C33 C32 C37 120.0 . . ?
C33 C32 C31 120.4(9) . . ?
C37 C32 C31 119.2(9) . . ?
C32 C33 C34 120.0 . . ?
C32 C33 H33 120.0 . . ?
C34 C33 H33 120.0 . . ?
C33 C34 C35 120.0 . . ?
C33 C34 H34 120.0 . . ?
C35 C34 H34 120.0 . . ?
C36 C35 C34 120.0 . . ?
C36 C35 H35 120.0 . . ?
C34 C35 H35 120.0 . . ?
C35 C36 C37 120.0 . . ?
C35 C36 H36 120.0 . . ?
C37 C36 H36 120.0 . . ?
C36 C37 C32 120.0 . . ?
C36 C37 H37 120.0 . . ?
C32 C37 H37 120.0 . . ?
N9 C38 N10 113.6(8) . . ?
N9 C38 S2 121.7(7) . . ?
N10 C38 S2 124.7(8) . . ?
N11 C39 C46 117.0(10) . . ?
N11 C39 C40 124.4(10) . . ?
C46 C39 C40 118.3(10) . . ?
C41 C40 C45 120.0 . . ?
C41 C40 C39 118.8(8) . . ?
C45 C40 C39 120.9(8) . . ?
C42 C41 C40 120.0 . . ?
C42 C41 H41 120.0 . . ?
C40 C41 H41 120.0 . . ?
C41 C42 C43 120.0 . . ?
C41 C42 H42 120.0 . . ?
C43 C42 H42 120.0 . . ?
C44 C43 C42 120.0 . . ?
C44 C43 H43 120.0 . . ?
C42 C43 H43 120.0 . . ?
C43 C44 C45 120.0 . . ?
C43 C44 H44 120.0 . . ?
C45 C44 H44 120.0 . . ?
C44 C45 C40 120.0 . . ?
C44 C45 H45 120.0 . . ?
C40 C45 H45 120.0 . . ?
N12 C46 C39 115.8(10) . . ?
N12 C46 C47 117.4(11) . . ?
C39 C46 C47 126.7(12) . . ?
C48 C47 C46 118.3(13) . . ?
C48 C47 H47 120.8 . . ?
C46 C47 H47 120.8 . . ?
C49 C48 C47 122.0(13) . . ?
C49 C48 H48 119.0 . . ?
C47 C48 H48 119.0 . . ?
C48 C49 C50 119.7(14) . . ?
C48 C49 H49 120.1 . . ?
C50 C49 H49 120.1 . . ?
N12 C50 C49 120.4(13) . . ?
N12 C50 H50 119.8 . . ?
C49 C50 H50 119.8 . . ?
C5 N1 C1 117.6(10) . . ?
C5 N1 Ni1 113.6(7) . . ?
C1 N1 Ni1 128.8(9) . . ?
C6 N2 N3 113.4(9) . . ?
C6 N2 Ni1 121.9(8) . . ?
N3 N2 Ni1 124.3(6) . . ?
C13 N3 N2 111.9(8) . . ?
C13 N4 N5 116.8(8) . . ?
C14 N5 N4 119.6(9) . . ?
C14 N5 Ni2 118.7(8) . . ?
N4 N5 Ni2 121.6(6) . . ?
C25 N6 C21 116.2(10) . . ?
C25 N6 Ni2 129.1(9) . . ?
C21 N6 Ni2 113.4(7) . . ?
C30 N7 C26 119.7(10) . . ?
C30 N7 Ni1 113.8(7) . . ?
C26 N7 Ni1 125.7(9) . . ?
C31 N8 N9 120.0(10) . . ?
C31 N8 Ni1 118.3(8) . . ?
N9 N8 Ni1 121.4(7) . . ?
C38 N9 N8 118.4(9) . . ?
C38 N10 N11 111.9(8) . 2_657 ?
C39 N11 N10 117.0(9) . 2_657 ?
C39 N11 Ni2 116.8(8) . . ?
N10 N11 Ni2 125.9(6) 2_657 . ?
C50 N12 C46 121.9(10) . . ?
C50 N12 Ni2 127.5(9) . . ?
C46 N12 Ni2 110.5(7) . . ?
C13 S1 Ni1 94.0(3) . . ?
C13 S1 Ni2 96.5(3) . . ?
Ni1 S1 Ni2 166.19(13) . . ?
C38 S2 Ni1 96.1(3) . . ?
C38 S2 Ni2 94.9(3) . 2_657 ?
Ni1 S2 Ni2 161.34(13) . 2_657 ?
N2 Ni1 N8 177.1(4) . . ?
N2 Ni1 N7 104.0(4) . . ?
N8 Ni1 N7 78.8(4) . . ?
N2 Ni1 N1 79.0(4) . . ?
N8 Ni1 N1 100.2(4) . . ?
N7 Ni1 N1 96.0(3) . . ?
N2 Ni1 S2 94.9(2) . . ?
N8 Ni1 S2 82.4(3) . . ?
N7 Ni1 S2 160.9(3) . . ?
N1 Ni1 S2 90.5(2) . . ?
N2 Ni1 S1 82.1(2) . . ?
N8 Ni1 S1 98.8(2) . . ?
N7 Ni1 S1 87.4(2) . . ?
N1 Ni1 S1 161.1(3) . . ?
S2 Ni1 S1 92.24(10) . . ?
N11 Ni2 N5 179.3(4) . . ?
N11 Ni2 N6 102.0(4) . . ?
N5 Ni2 N6 78.6(4) . . ?
N11 Ni2 N12 79.8(4) . . ?
N5 Ni2 N12 100.6(4) . . ?
N6 Ni2 N12 94.5(3) . . ?
N11 Ni2 S2 80.5(3) . 2_657 ?
N5 Ni2 S2 99.1(3) . 2_657 ?
N6 Ni2 S2 85.7(3) . 2_657 ?
N12 Ni2 S2 159.9(3) . 2_657 ?
N11 Ni2 S1 97.6(2) . . ?
N5 Ni2 S1 81.8(3) . . ?
N6 Ni2 S1 160.0(3) . . ?
N12 Ni2 S1 93.0(2) . . ?
S2 Ni2 S1 93.54(10) 2_657 . ?

loop_
_geom_bond_atom_site_label_1
_geom_bond_atom_site_label_2
_geom_bond_distance
_geom_bond_site_symmetry_2
_geom_bond_publ_flag
C1 C2 1.287(18) . ?
C1 N1 1.407(15) . ?
C1 H1 0.9300 . ?
C2 C3 1.44(2) . ?
C2 H2 0.9300 . ?
C3 C4 1.39(2) . ?
C3 H3 0.9300 . ?
C4 C5 1.337(16) . ?
C4 H4 0.9300 . ?
C5 N1 1.378(16) . ?
C5 C6 1.527(16) . ?
C6 N2 1.299(13) . ?
C6 C7 1.445(14) . ?
C7 C8 1.3900 . ?
C7 C12 1.3900 . ?
C8 C9 1.3900 . ?
C8 H8 0.9300 . ?
C9 C10 1.3900 . ?
C9 H9 0.9300 . ?
C10 C11 1.3900 . ?
C10 H10 0.9300 . ?
C11 C12 1.3900 . ?
C11 H11 0.9300 . ?
C12 H12 0.9300 . ?
C13 N3 1.327(12) . ?
C13 N4 1.375(12) . ?
C13 S1 1.702(10) . ?
C14 N5 1.279(13) . ?
C14 C21 1.466(16) . ?
C14 C15 1.502(13) . ?
C15 C16 1.3900 . ?
C15 C20 1.3900 . ?
C16 C17 1.3900 . ?
C16 H16 0.9300 . ?
C17 C18 1.3900 . ?
C17 H17 0.9300 . ?
C18 C19 1.3900 . ?
C18 H18 0.9300 . ?
C19 C20 1.3900 . ?
C19 H19 0.9300 . ?
C20 H20 0.9300 . ?
C21 N6 1.381(13) . ?
C21 C22 1.387(13) . ?
C22 C23 1.360(14) . ?
C22 H22 0.9300 . ?
C23 C24 1.339(16) . ?
C23 H23 0.9300 . ?
C24 C25 1.406(14) . ?
C24 H24 0.9300 . ?
C25 N6 1.340(13) . ?
C25 H25 0.9300 . ?
C26 N7 1.356(14) . ?
C26 C27 1.410(17) . ?
C26 H26 0.9300 . ?
C27 C28 1.42(2) . ?
C27 H27 0.9300 . ?
C28 C29 1.424(19) . ?
C28 H28 0.9300 . ?
C29 C30 1.332(15) . ?
C29 H29 0.9300 . ?
C30 N7 1.342(14) . ?
C30 C31 1.477(15) . ?
C31 N8 1.316(14) . ?
C31 C32 1.401(14) . ?
C32 C33 1.3900 . ?
C32 C37 1.3900 . ?
C33 C34 1.3900 . ?
C33 H33 0.9300 . ?
C34 C35 1.3900 . ?
C34 H34 0.9300 . ?
C35 C36 1.3900 . ?
C35 H35 0.9300 . ?
C36 C37 1.3900 . ?
C36 H36 0.9300 . ?
C37 H37 0.9300 . ?
C38 N9 1.313(12) . ?
C38 N10 1.330(12) . ?
C38 S2 1.753(9) . ?
C39 N11 1.297(12) . ?
C39 C46 1.423(15) . ?
C39 C40 1.511(13) . ?
C40 C41 1.3900 . ?
C40 C45 1.3900 . ?
C41 C42 1.3900 . ?
C41 H41 0.9300 . ?
C42 C43 1.3900 . ?
C42 H42 0.9300 . ?
C43 C44 1.3900 . ?
C43 H43 0.9300 . ?
C44 C45 1.3900 . ?
C44 H44 0.9300 . ?
C45 H45 0.9300 . ?
C46 N12 1.392(15) . ?
C46 C47 1.428(16) . ?
C47 C48 1.41(2) . ?
C47 H47 0.9300 . ?
C48 C49 1.29(2) . ?
C48 H48 0.9300 . ?
C49 C50 1.436(17) . ?
C49 H49 0.9300 . ?
C50 N12 1.313(14) . ?
C50 H50 0.9300 . ?
N1 Ni1 2.055(9) . ?
N2 N3 1.411(11) . ?
N2 Ni1 1.967(9) . ?
N4 N5 1.395(12) . ?
N5 Ni2 2.005(9) . ?
N6 Ni2 2.033(8) . ?
N7 Ni1 2.051(8) . ?
N8 N9 1.385(12) . ?
N8 Ni1 2.005(10) . ?
N10 N11 1.404(12) 2_657 ?
N11 Ni2 1.991(10) . ?
N12 Ni2 2.090(8) . ?
S1 Ni1 2.405(3) . ?
S1 Ni2 2.412(3) . ?
S2 Ni1 2.384(3) . ?
S2 Ni2 2.409(3) 2_657 ?

loop_
_geom_torsion_atom_site_label_1
_geom_torsion_atom_site_label_2
_geom_torsion_atom_site_label_3
_geom_torsion_atom_site_label_4
_geom_torsion
_geom_torsion_site_symmetry_1
_geom_torsion_site_symmetry_2
_geom_torsion_site_symmetry_3
_geom_torsion_site_symmetry_4
_geom_torsion_publ_flag
N1 C1 C2 C3 -4(3) . . . . ?
C1 C2 C3 C4 4(3) . . . . ?
C2 C3 C4 C5 -4(3) . . . . ?
C3 C4 C5 N1 4(3) . . . . ?
C3 C4 C5 C6 179.6(15) . . . . ?
C4 C5 C6 N2 179.6(13) . . . . ?
N1 C5 C6 N2 -4.9(14) . . . . ?
C4 C5 C6 C7 2(2) . . . . ?
N1 C5 C6 C7 177.8(10) . . . . ?
N2 C6 C7 C8 114.8(11) . . . . ?
C5 C6 C7 C8 -68.5(11) . . . . ?
N2 C6 C7 C12 -56.7(14) . . . . ?
C5 C6 C7 C12 119.9(9) . . . . ?
C12 C7 C8 C9 0.0 . . . . ?
C6 C7 C8 C9 -171.7(8) . . . . ?
C7 C8 C9 C10 0.0 . . . . ?
C8 C9 C10 C11 0.0 . . . . ?
C9 C10 C11 C12 0.0 . . . . ?
C10 C11 C12 C7 0.0 . . . . ?
C8 C7 C12 C11 0.0 . . . . ?
C6 C7 C12 C11 171.3(8) . . . . ?
N5 C14 C15 C16 -62.2(12) . . . . ?
C21 C14 C15 C16 117.7(10) . . . . ?
N5 C14 C15 C20 122.9(10) . . . . ?
C21 C14 C15 C20 -57.1(13) . . . . ?
C20 C15 C16 C17 0.0 . . . . ?
C14 C15 C16 C17 -175.0(9) . . . . ?
C15 C16 C17 C18 0.0 . . . . ?
C16 C17 C18 C19 0.0 . . . . ?
C17 C18 C19 C20 0.0 . . . . ?
C18 C19 C20 C15 0.0 . . . . ?
C16 C15 C20 C19 0.0 . . . . ?
C14 C15 C20 C19 174.7(9) . . . . ?
N5 C14 C21 N6 -0.9(14) . . . . ?
C15 C14 C21 N6 179.2(9) . . . . ?
N5 C14 C21 C22 174.5(10) . . . . ?
C15 C14 C21 C22 -5.4(17) . . . . ?
N6 C21 C22 C23 0.4(17) . . . . ?
C14 C21 C22 C23 -174.6(11) . . . . ?
C21 C22 C23 C24 2(2) . . . . ?
C22 C23 C24 C25 -5(2) . . . . ?
C23 C24 C25 N6 6(2) . . . . ?
N7 C26 C27 C28 -7.0(17) . . . . ?
C26 C27 C28 C29 7.1(18) . . . . ?
C27 C28 C29 C30 -4.3(18) . . . . ?
C28 C29 C30 N7 1.0(18) . . . . ?
C28 C29 C30 C31 173.1(11) . . . . ?
C29 C30 C31 N8 -174.1(10) . . . . ?
N7 C30 C31 N8 -1.5(14) . . . . ?
C29 C30 C31 C32 6.3(17) . . . . ?
N7 C30 C31 C32 179.0(10) . . . . ?
N8 C31 C32 C33 -118.6(11) . . . . ?
C30 C31 C32 C33 60.9(13) . . . . ?
N8 C31 C32 C37 68.8(13) . . . . ?
C30 C31 C32 C37 -111.7(11) . . . . ?
C37 C32 C33 C34 0.0 . . . . ?
C31 C32 C33 C34 -172.5(10) . . . . ?
C32 C33 C34 C35 0.0 . . . . ?
C33 C34 C35 C36 0.0 . . . . ?
C34 C35 C36 C37 0.0 . . . . ?
C35 C36 C37 C32 0.0 . . . . ?
C33 C32 C37 C36 0.0 . . . . ?
C31 C32 C37 C36 172.6(10) . . . . ?
N11 C39 C40 C41 71.0(12) . . . . ?
C46 C39 C40 C41 -114.7(9) . . . . ?
N11 C39 C40 C45 -103.2(11) . . . . ?
C46 C39 C40 C45 71.1(11) . . . . ?
C45 C40 C41 C42 0.0 . . . . ?
C39 C40 C41 C42 -174.2(10) . . . . ?
C40 C41 C42 C43 0.0 . . . . ?
C41 C42 C43 C44 0.0 . . . . ?
C42 C43 C44 C45 0.0 . . . . ?
C43 C44 C45 C40 0.0 . . . . ?
C41 C40 C45 C44 0.0 . . . . ?
C39 C40 C45 C44 174.1(10) . . . . ?
N11 C39 C46 N12 -0.6(14) . . . . ?
C40 C39 C46 N12 -175.4(8) . . . . ?
N11 C39 C46 C47 176.1(9) . . . . ?
C40 C39 C46 C47 1.3(16) . . . . ?
N12 C46 C47 C48 -2.4(16) . . . . ?
C39 C46 C47 C48 -179.1(10) . . . . ?
C46 C47 C48 C49 1(2) . . . . ?
C47 C48 C49 C50 2(2) . . . . ?
C48 C49 C50 N12 -5(2) . . . . ?
C4 C5 N1 C1 -4.1(19) . . . . ?
C6 C5 N1 C1 -179.9(10) . . . . ?
C4 C5 N1 Ni1 176.2(12) . . . . ?
C6 C5 N1 Ni1 0.5(13) . . . . ?
C2 C1 N1 C5 4.1(19) . . . . ?
C2 C1 N1 Ni1 -176.4(11) . . . . ?
C7 C6 N2 N3 -3.3(16) . . . . ?
C5 C6 N2 N3 179.9(8) . . . . ?
C7 C6 N2 Ni1 -175.5(9) . . . . ?
C5 C6 N2 Ni1 7.6(12) . . . . ?
N4 C13 N3 N2 179.1(7) . . . . ?
S1 C13 N3 N2 0.1(12) . . . . ?
C6 N2 N3 C13 -175.4(8) . . . . ?
Ni1 N2 N3 C13 -3.3(11) . . . . ?
N3 C13 N4 N5 173.7(7) . . . . ?
S1 C13 N4 N5 -7.3(12) . . . . ?
C21 C14 N5 N4 176.4(8) . . . . ?
C15 C14 N5 N4 -3.7(15) . . . . ?
C21 C14 N5 Ni2 -6.8(13) . . . . ?
C15 C14 N5 Ni2 173.1(7) . . . . ?
C13 N4 N5 C14 172.2(9) . . . . ?
C13 N4 N5 Ni2 -4.5(11) . . . . ?
C24 C25 N6 C21 -3.5(16) . . . . ?
C24 C25 N6 Ni2 162.2(10) . . . . ?
C22 C21 N6 C25 0.1(15) . . . . ?
C14 C21 N6 C25 175.6(9) . . . . ?
C22 C21 N6 Ni2 -167.8(8) . . . . ?
C14 C21 N6 Ni2 7.7(11) . . . . ?
C29 C30 N7 C26 -0.6(16) . . . . ?
C31 C30 N7 C26 -173.1(9) . . . . ?
C29 C30 N7 Ni1 169.7(9) . . . . ?
C31 C30 N7 Ni1 -2.8(12) . . . . ?
C27 C26 N7 C30 3.6(15) . . . . ?
C27 C26 N7 Ni1 -165.4(8) . . . . ?
C32 C31 N8 N9 -0.7(16) . . . . ?
C30 C31 N8 N9 179.7(8) . . . . ?
C32 C31 N8 Ni1 -175.2(9) . . . . ?
C30 C31 N8 Ni1 5.2(12) . . . . ?
N10 C38 N9 N8 175.5(8) . . . . ?
S2 C38 N9 N8 -2.6(13) . . . . ?
C31 N8 N9 C38 -170.2(10) . . . . ?
Ni1 N8 N9 C38 4.1(12) . . . . ?
N9 C38 N10 N11 -172.0(8) . . . 2_657 ?
S2 C38 N10 N11 6.1(12) . . . 2_657 ?
C46 C39 N11 N10 -172.1(8) . . . 2_657 ?
C40 C39 N11 N10 2.3(14) . . . 2_657 ?
C46 C39 N11 Ni2 2.9(12) . . . . ?
C40 C39 N11 Ni2 177.4(7) . . . . ?
C49 C50 N12 C46 3.9(17) . . . . ?
C49 C50 N12 Ni2 -177.8(9) . . . . ?
C39 C46 N12 C50 176.8(9) . . . . ?
C47 C46 N12 C50 -0.2(15) . . . . ?
C39 C46 N12 Ni2 -1.8(11) . . . . ?
C47 C46 N12 Ni2 -178.8(7) . . . . ?
N3 C13 S1 Ni1 2.1(9) . . . . ?
N4 C13 S1 Ni1 -176.8(8) . . . . ?
N3 C13 S1 Ni2 -168.9(8) . . . . ?
N4 C13 S1 Ni2 12.2(8) . . . . ?
N9 C38 S2 Ni1 0.3(9) . . . . ?
N10 C38 S2 Ni1 -177.7(8) . . . . ?
N9 C38 S2 Ni2 165.1(8) . . . 2_657 ?
N10 C38 S2 Ni2 -12.8(9) . . . 2_657 ?
